data_7245582
loop_
_publ_author_name
'Sigalov, Mark'
'Mazor, Royi'
'Ellern, Arkady'
'Larina, Nina'
'Lokshin, Vladimir'
'Khodorkovsky, Vladimir'

_publ_section_title
;
 Conjugated donor--acceptor substituted systems involving the
 1,3-indandione-derived electron accepting moieties
;
_journal_issue 43
_journal_name_full 'RSC Advances'
_journal_page_first 27766
_journal_page_last 27774
_journal_paper_doi 10.1039/D2RA05335G
_journal_volume 12
_journal_year 2022
_chemical_formula_sum 'C28 H21 N5'
_chemical_formula_weight 427.50
_space_group_crystal_system triclinic
_space_group_IT_number 2
_space_group_name_Hall '-P 1'
_space_group_name_H-M_alt 'P -1'
_atom_sites_solution_hydrogens geom
_audit_creation_method SHELXL-2014/7
_audit_update_record
;
2021-05-11 deposited with the CCDC.	2022-09-21 downloaded from the CCDC.
;
_cell_angle_alpha 104.04(4)
_cell_angle_beta 91.86(4)
_cell_angle_gamma 97.94(4)
_cell_formula_units_Z 2
_cell_length_a 8.190(4)
_cell_length_b 11.379(5)
_cell_length_c 12.636(6)
_cell_measurement_reflns_used 420
_cell_measurement_temperature 173(2)
_cell_measurement_theta_max 22.25
_cell_measurement_theta_min 2.18
_cell_volume 1128.8(9)
_computing_cell_refinement 'Syntax P-1 Suite'
_computing_data_collection 'Syntax P-1 Suite'
_computing_data_reduction 'Syntax P-1 Suite'
_computing_molecular_graphics 'XSHELL, Bruker'
_computing_publication_material "'XSHELL, Bruker"
_computing_structure_refinement 'SHELXL-2014/7 (Sheldrick, 2014)'
_computing_structure_solution 'Syntax P-1 Suite'
_diffrn_ambient_temperature 173(2)
_diffrn_measured_fraction_theta_full 0.977
_diffrn_measured_fraction_theta_max 0.977
_diffrn_measurement_device_type 'Syntax P-1'
_diffrn_radiation_type MoK\a
_diffrn_radiation_wavelength 0.71073
_diffrn_reflns_av_R_equivalents 0.0448
_diffrn_reflns_av_unetI/netI 0.0353
_diffrn_reflns_Laue_measured_fraction_full 0.977
_diffrn_reflns_Laue_measured_fraction_max 0.977
_diffrn_reflns_limit_h_max 8
_diffrn_reflns_limit_h_min 0
_diffrn_reflns_limit_k_max 11
_diffrn_reflns_limit_k_min -11
_diffrn_reflns_limit_l_max 13
_diffrn_reflns_limit_l_min -13
_diffrn_reflns_number 2846
_diffrn_reflns_point_group_measured_fraction_full 0.977
_diffrn_reflns_point_group_measured_fraction_max 0.977
_diffrn_reflns_theta_full 21.721
_diffrn_reflns_theta_max 21.721
_diffrn_reflns_theta_min 2.169
_diffrn_source 'fine-focus sealed tube'
_exptl_absorpt_coefficient_mu 0.077
_exptl_absorpt_correction_T_max 0.9848
_exptl_absorpt_correction_T_min 0.9700
_exptl_absorpt_correction_type multi-scan
_exptl_absorpt_process_details 'Bruker, SADABS'
_exptl_crystal_colour black
_exptl_crystal_density_diffrn 1.258
_exptl_crystal_description block
_exptl_crystal_F_000 448
_exptl_crystal_size_max 0.400
_exptl_crystal_size_mid 0.200
_exptl_crystal_size_min 0.200
_refine_diff_density_max 0.439
_refine_diff_density_min -0.361
_refine_diff_density_rms 0.101
_refine_ls_extinction_coef 0.024(13)
_refine_ls_extinction_expression Fc^*^=kFc[1+0.001xFc^2^\l^3^/sin(2\q)]^-1/4^
_refine_ls_extinction_method 'SHELXL-2014/7 (Sheldrick 2014'
_refine_ls_goodness_of_fit_ref 1.119
_refine_ls_hydrogen_treatment constr
_refine_ls_matrix_type full
_refine_ls_number_parameters 301
_refine_ls_number_reflns 2619
_refine_ls_number_restraints 15
_refine_ls_restrained_S_all 1.118
_refine_ls_R_factor_all 0.1070
_refine_ls_R_factor_gt 0.0731
_refine_ls_shift/su_max 0.000
_refine_ls_shift/su_mean 0.000
_refine_ls_structure_factor_coef Fsqd
_refine_ls_weighting_details 'w=1/[\s^2^(Fo^2^)+(0.2000P)^2^] where P=(Fo^2^+2Fc^2^)/3'
_refine_ls_weighting_scheme calc
_refine_ls_wR_factor_gt 0.1994
_refine_ls_wR_factor_ref 0.2512
_reflns_Friedel_coverage 0.000
_reflns_number_gt 2000
_reflns_number_total 2619
_reflns_threshold_expression 'I > 2\s(I)'
_cod_data_source_file d2ra05335g3.cif
_cod_data_source_block RV1
_cod_original_cell_volume 1128.8(10)
_cod_database_code 7245582
_shelx_shelxl_version_number 2014/7
_shelx_space_group_comment
;
The symmetry employed for this shelxl refinement is uniquely defined
by the following loop, which should always be used as a source of
symmetry information in preference to the above space-group names.
They are only intended as comments.
;
_shelx_estimated_absorpt_t_min 0.970
_shelx_estimated_absorpt_t_max 0.985
_exptl_absorpt_special_details 'phi scan'

loop_
_space_group_symop_operation_xyz
'x, y, z'
'-x, -y, -z'

loop_
_atom_site_label
_atom_site_type_symbol
_atom_site_fract_x
_atom_site_fract_y
_atom_site_fract_z
_atom_site_U_iso_or_equiv
_atom_site_adp_type
_atom_site_occupancy
_atom_site_site_symmetry_order
_atom_site_calc_flag
_atom_site_refinement_flags_posn
_atom_site_refinement_flags_adp
_atom_site_refinement_flags_occupancy
_atom_site_disorder_assembly
_atom_site_disorder_group
N1 N 0.8161(5) 0.6854(4) 0.6501(3) 0.0720(13) Uani 1 1 d . . . . .
N2 N 0.5214(6) 0.5524(4) 0.8742(4) 0.0767(13) Uani 1 1 d . . . . .
N3 N 0.6635(5) 1.2194(4) 0.4821(3) 0.0702(12) Uani 1 1 d . . . . .
N4 N 1.5366(5) 0.8910(4) 0.8630(4) 0.0687(12) Uani 1 1 d . . . . .
N5 N 1.5727(5) 0.8070(4) 1.1670(4) 0.0687(12) Uani 1 1 d . . . . .
C1 C 0.9271(5) 0.7172(3) 0.9301(3) 0.0376(10) Uani 1 1 d . . . . .
C2 C 1.0821(5) 0.7937(3) 0.9211(3) 0.0381(10) Uani 1 1 d . . . . .
C3 C 1.2032(5) 0.7740(3) 0.9994(3) 0.0371(10) Uani 1 1 d . . . . .
C4 C 1.1131(5) 0.7038(3) 1.0694(3) 0.0343(10) Uani 1 1 d . . . . .
C5 C 1.1671(5) 0.6637(3) 1.1568(3) 0.0404(10) Uani 1 1 d . . . . .
H5 H 1.2804 0.6806 1.1822 0.049 Uiso 1 1 calc R U . . .
C6 C 1.0522(5) 0.5982(4) 1.2068(3) 0.0464(11) Uani 1 1 d . . . . .
H6 H 1.0869 0.5724 1.2688 0.056 Uiso 1 1 calc R U . . .
C7 C 0.8899(5) 0.5700(4) 1.1688(3) 0.0476(11) Uani 1 1 d . . . . .
H7 H 0.8143 0.5241 1.2046 0.057 Uiso 1 1 calc R U . . .
C8 C 0.8339(5) 0.6062(4) 1.0806(3) 0.0457(11) Uani 1 1 d . . . . .
H8 H 0.7208 0.5857 1.0547 0.055 Uiso 1 1 calc R U . . .
C9 C 0.9463(4) 0.6741(3) 1.0291(3) 0.0368(10) Uani 1 1 d . . . . .
C10 C 0.7982(5) 0.6768(3) 0.8514(3) 0.0418(10) Uani 1 1 d . . . . .
C11 C 0.8099(5) 0.6861(4) 0.7412(4) 0.0482(12) Uani 1 1 d . . . . .
C12 C 0.6462(6) 0.6067(4) 0.8675(3) 0.0491(12) Uani 1 1 d . . . . .
C13 C 1.1048(5) 0.8853(3) 0.8656(3) 0.0427(11) Uani 1 1 d . . . . .
H13 H 1.2166 0.9200 0.8635 0.051 Uiso 1 1 calc R U . . .
C14 C 0.9905(5) 0.9342(3) 0.8128(3) 0.0445(11) Uani 1 1 d . . . . .
H14 H 0.8760 0.9129 0.8207 0.053 Uiso 1 1 calc R U . . .
C15 C 1.0398(5) 1.0128(3) 0.7494(3) 0.0448(11) Uani 1 1 d . . . . .
H15 H 1.1557 1.0366 0.7498 0.054 Uiso 1 1 calc R U . . .
C16 C 0.9406(5) 1.0635(3) 0.6830(3) 0.0387(10) Uani 1 1 d . . . . .
C17 C 1.0162(5) 1.1294(4) 0.6123(3) 0.0509(12) Uani 1 1 d . . . . .
H17 H 1.1331 1.1391 0.6107 0.061 Uiso 1 1 calc R U . . .
C18 C 0.9293(6) 1.1797(4) 0.5464(3) 0.0565(13) Uani 1 1 d . . . . .
H18 H 0.9859 1.2224 0.4992 0.068 Uiso 1 1 calc R U . . .
C19 C 0.7539(6) 1.1695(4) 0.5469(3) 0.0521(12) Uani 1 1 d . . . . .
C20 C 0.6778(5) 1.1036(4) 0.6174(3) 0.0501(12) Uani 1 1 d . . . . .
H20 H 0.5612 1.0957 0.6209 0.060 Uiso 1 1 calc R U . . .
C21 C 0.7680(5) 1.0506(3) 0.6812(3) 0.0442(11) Uani 1 1 d . . . . .
H21 H 0.7118 1.0038 0.7255 0.053 Uiso 1 1 calc R U . . .
C22 C 0.4900(7) 1.2300(5) 0.4979(4) 0.0791(17) Uani 1 1 d . U . . .
H22A H 0.4325 1.1506 0.5063 0.095 Uiso 1 1 calc R U . . .
H22B H 0.4397 1.2457 0.4314 0.095 Uiso 1 1 calc R U . . .
C23 C 0.4611(8) 1.3287(5) 0.5945(5) 0.0864(18) Uani 1 1 d . U . . .
H23A H 0.5126 1.3154 0.6609 0.130 Uiso 1 1 calc R U . . .
H23B H 0.3420 1.3269 0.6016 0.130 Uiso 1 1 calc R U . . .
H23C H 0.5097 1.4086 0.5844 0.130 Uiso 1 1 calc R U . . .
C24 C 0.7362(10) 1.2669(7) 0.3934(5) 0.115(2) Uani 1 1 d D U . . .
H24A H 0.6532 1.2512 0.3310 0.138 Uiso 1 1 calc R U . . .
H24B H 0.8311 1.2248 0.3679 0.138 Uiso 1 1 calc R U . . .
C25 C 0.7943(12) 1.4054(7) 0.4357(9) 0.178(4) Uani 1 1 d D U . . .
H25A H 0.7049 1.4446 0.4723 0.266 Uiso 1 1 calc R U . . .
H25B H 0.8243 1.4404 0.3741 0.266 Uiso 1 1 calc R U . . .
H25C H 0.8907 1.4196 0.4877 0.266 Uiso 1 1 calc R U . . .
C26 C 1.3713(5) 0.8109(3) 1.0076(3) 0.0415(11) Uani 1 1 d . . . . .
C27 C 1.4584(5) 0.8562(4) 0.9263(4) 0.0473(11) Uani 1 1 d . . . . .
C28 C 1.4793(5) 0.8052(4) 1.0964(4) 0.0471(11) Uani 1 1 d . . . . .

loop_
_atom_site_aniso_label
_atom_site_aniso_U_11
_atom_site_aniso_U_22
_atom_site_aniso_U_33
_atom_site_aniso_U_23
_atom_site_aniso_U_13
_atom_site_aniso_U_12
N1 0.081(3) 0.085(3) 0.052(3) 0.022(2) -0.009(2) 0.013(2)
N2 0.053(3) 0.079(3) 0.093(3) 0.028(2) -0.006(2) -0.016(2)
N3 0.083(3) 0.080(3) 0.063(2) 0.038(2) -0.002(2) 0.029(2)
N4 0.050(3) 0.082(3) 0.089(3) 0.047(3) 0.017(2) 0.014(2)
N5 0.049(2) 0.089(3) 0.069(3) 0.027(2) -0.009(2) 0.003(2)
C1 0.033(2) 0.038(2) 0.047(2) 0.0171(18) 0.0036(18) 0.0081(18)
C2 0.035(2) 0.041(2) 0.042(2) 0.0156(18) 0.0013(17) 0.0049(17)
C3 0.036(2) 0.029(2) 0.045(2) 0.0073(17) 0.0011(18) 0.0044(17)
C4 0.039(2) 0.030(2) 0.034(2) 0.0094(16) 0.0041(17) 0.0058(17)
C5 0.043(2) 0.039(2) 0.039(2) 0.0096(18) -0.0027(18) 0.0067(18)
C6 0.061(3) 0.042(2) 0.041(2) 0.0194(19) 0.001(2) 0.006(2)
C7 0.051(3) 0.048(2) 0.049(2) 0.024(2) 0.009(2) 0.002(2)
C8 0.038(2) 0.051(2) 0.050(2) 0.019(2) 0.0049(19) 0.0005(19)
C9 0.036(2) 0.036(2) 0.042(2) 0.0137(17) 0.0068(18) 0.0064(18)
C10 0.035(2) 0.043(2) 0.050(3) 0.0179(19) 0.0000(19) 0.0056(19)
C11 0.041(3) 0.050(3) 0.055(3) 0.018(2) -0.008(2) 0.006(2)
C12 0.042(3) 0.048(3) 0.057(3) 0.017(2) -0.007(2) 0.000(2)
C13 0.035(2) 0.045(2) 0.054(2) 0.025(2) 0.0024(19) 0.0046(18)
C14 0.037(2) 0.040(2) 0.060(3) 0.020(2) 0.006(2) 0.0043(18)
C15 0.040(2) 0.040(2) 0.057(2) 0.020(2) 0.0024(19) 0.0010(18)
C16 0.039(2) 0.035(2) 0.047(2) 0.0167(18) 0.0070(18) 0.0115(17)
C17 0.051(3) 0.053(3) 0.058(3) 0.029(2) 0.010(2) 0.014(2)
C18 0.073(4) 0.059(3) 0.050(3) 0.028(2) 0.017(2) 0.021(2)
C19 0.067(3) 0.047(2) 0.048(2) 0.022(2) -0.003(2) 0.013(2)
C20 0.050(3) 0.049(3) 0.052(3) 0.015(2) -0.002(2) 0.002(2)
C21 0.048(3) 0.038(2) 0.049(2) 0.0167(19) 0.002(2) 0.0050(19)
C22 0.077(4) 0.079(4) 0.086(4) 0.034(3) -0.030(3) 0.015(3)
C23 0.087(4) 0.075(4) 0.108(5) 0.036(3) 0.007(3) 0.026(3)
C24 0.145(7) 0.148(6) 0.084(4) 0.056(4) 0.021(4) 0.077(5)
C25 0.180(10) 0.162(8) 0.248(12) 0.126(8) 0.083(9) 0.073(7)
C26 0.030(2) 0.042(2) 0.056(3) 0.0193(19) 0.0004(19) 0.0045(17)
C27 0.038(2) 0.047(2) 0.062(3) 0.024(2) 0.004(2) 0.005(2)
C28 0.038(2) 0.050(3) 0.055(3) 0.016(2) 0.000(2) 0.0057(19)

loop_
_atom_type_symbol
_atom_type_description
_atom_type_scat_dispersion_real
_atom_type_scat_dispersion_imag
_atom_type_scat_source
C C 0.0033 0.0016 'International Tables Vol C Tables 4.2.6.8 and 6.1.1.4'
H H 0.0000 0.0000 'International Tables Vol C Tables 4.2.6.8 and 6.1.1.4'
N N 0.0061 0.0033 'International Tables Vol C Tables 4.2.6.8 and 6.1.1.4'

loop_
_geom_angle_atom_site_label_1
_geom_angle_atom_site_label_2
_geom_angle_atom_site_label_3
_geom_angle
_geom_angle_site_symmetry_1
_geom_angle_site_symmetry_3
_geom_angle_publ_flag
C19 N3 C22 121.8(4) . . ?
C19 N3 C24 121.6(5) . . ?
C22 N3 C24 116.6(4) . . ?
C10 C1 C2 126.2(3) . . ?
C10 C1 C9 125.8(3) . . ?
C2 C1 C9 107.2(3) . . ?
C13 C2 C3 124.8(3) . . ?
C13 C2 C1 127.1(3) . . ?
C3 C2 C1 107.0(3) . . ?
C26 C3 C2 127.4(4) . . ?
C26 C3 C4 125.2(4) . . ?
C2 C3 C4 107.4(3) . . ?
C5 C4 C9 120.7(3) . . ?
C5 C4 C3 131.3(3) . . ?
C9 C4 C3 108.0(3) . . ?
C4 C5 C6 118.2(4) . . ?
C4 C5 H5 120.9 . . ?
C6 C5 H5 120.9 . . ?
C7 C6 C5 121.4(4) . . ?
C7 C6 H6 119.3 . . ?
C5 C6 H6 119.3 . . ?
C6 C7 C8 121.4(4) . . ?
C6 C7 H7 119.3 . . ?
C8 C7 H7 119.3 . . ?
C7 C8 C9 118.7(4) . . ?
C7 C8 H8 120.7 . . ?
C9 C8 H8 120.7 . . ?
C8 C9 C4 119.5(3) . . ?
C8 C9 C1 131.3(4) . . ?
C4 C9 C1 109.0(3) . . ?
C1 C10 C11 123.4(4) . . ?
C1 C10 C12 123.3(4) . . ?
C11 C10 C12 112.7(4) . . ?
N1 C11 C10 175.5(5) . . ?
N2 C12 C10 175.5(4) . . ?
C14 C13 C2 130.3(4) . . ?
C14 C13 H13 114.8 . . ?
C2 C13 H13 114.8 . . ?
C15 C14 C13 121.0(4) . . ?
C15 C14 H14 119.5 . . ?
C13 C14 H14 119.5 . . ?
C14 C15 C16 128.6(4) . . ?
C14 C15 H15 115.7 . . ?
C16 C15 H15 115.7 . . ?
C21 C16 C17 116.4(4) . . ?
C21 C16 C15 124.0(3) . . ?
C17 C16 C15 119.5(4) . . ?
C18 C17 C16 122.7(4) . . ?
C18 C17 H17 118.6 . . ?
C16 C17 H17 118.6 . . ?
C17 C18 C19 120.9(4) . . ?
C17 C18 H18 119.6 . . ?
C19 C18 H18 119.6 . . ?
N3 C19 C20 121.2(5) . . ?
N3 C19 C18 122.2(4) . . ?
C20 C19 C18 116.6(4) . . ?
C21 C20 C19 121.5(4) . . ?
C21 C20 H20 119.2 . . ?
C19 C20 H20 119.2 . . ?
C20 C21 C16 121.9(4) . . ?
C20 C21 H21 119.1 . . ?
C16 C21 H21 119.1 . . ?
N3 C22 C23 114.6(4) . . ?
N3 C22 H22A 108.6 . . ?
C23 C22 H22A 108.6 . . ?
N3 C22 H22B 108.6 . . ?
C23 C22 H22B 108.6 . . ?
H22A C22 H22B 107.6 . . ?
C22 C23 H23A 109.5 . . ?
C22 C23 H23B 109.5 . . ?
H23A C23 H23B 109.5 . . ?
C22 C23 H23C 109.5 . . ?
H23A C23 H23C 109.5 . . ?
H23B C23 H23C 109.5 . . ?
N3 C24 C25 109.1(5) . . ?
N3 C24 H24A 109.9 . . ?
C25 C24 H24A 109.9 . . ?
N3 C24 H24B 109.9 . . ?
C25 C24 H24B 109.9 . . ?
H24A C24 H24B 108.3 . . ?
C24 C25 H25A 109.5 . . ?
C24 C25 H25B 109.5 . . ?
H25A C25 H25B 109.5 . . ?
C24 C25 H25C 109.5 . . ?
H25A C25 H25C 109.5 . . ?
H25B C25 H25C 109.5 . . ?
C3 C26 C28 124.2(4) . . ?
C3 C26 C27 123.7(4) . . ?
C28 C26 C27 112.1(3) . . ?
N4 C27 C26 176.1(4) . . ?
N5 C28 C26 175.6(4) . . ?

loop_
_geom_bond_atom_site_label_1
_geom_bond_atom_site_label_2
_geom_bond_distance
_geom_bond_site_symmetry_2
_geom_bond_publ_flag
N1 C11 1.151(5) . ?
N2 C12 1.136(5) . ?
N3 C19 1.357(6) . ?
N3 C22 1.459(7) . ?
N3 C24 1.466(8) . ?
N4 C27 1.150(5) . ?
N5 C28 1.150(5) . ?
C1 C10 1.375(6) . ?
C1 C2 1.461(5) . ?
C1 C9 1.463(5) . ?
C2 C13 1.387(5) . ?
C2 C3 1.455(5) . ?
C3 C26 1.376(5) . ?
C3 C4 1.479(5) . ?
C4 C5 1.375(5) . ?
C4 C9 1.408(5) . ?
C5 C6 1.383(6) . ?
C5 H5 0.9500 . ?
C6 C7 1.366(6) . ?
C6 H6 0.9500 . ?
C7 C8 1.366(6) . ?
C7 H7 0.9500 . ?
C8 C9 1.397(5) . ?
C8 H8 0.9500 . ?
C10 C11 1.428(7) . ?
C10 C12 1.431(7) . ?
C13 C14 1.384(5) . ?
C13 H13 0.9500 . ?
C14 C15 1.369(5) . ?
C14 H14 0.9500 . ?
C15 C16 1.420(5) . ?
C15 H15 0.9500 . ?
C16 C21 1.399(6) . ?
C16 C17 1.406(5) . ?
C17 C18 1.353(6) . ?
C17 H17 0.9500 . ?
C18 C19 1.425(6) . ?
C18 H18 0.9500 . ?
C19 C20 1.405(6) . ?
C20 C21 1.372(6) . ?
C20 H20 0.9500 . ?
C21 H21 0.9500 . ?
C22 C23 1.495(7) . ?
C22 H22A 0.9900 . ?
C22 H22B 0.9900 . ?
C23 H23A 0.9800 . ?
C23 H23B 0.9800 . ?
C23 H23C 0.9800 . ?
C24 C25 1.538(2) . ?
C24 H24A 0.9900 . ?
C24 H24B 0.9900 . ?
C25 H25A 0.9800 . ?
C25 H25B 0.9800 . ?
C25 H25C 0.9800 . ?
C26 C28 1.425(6) . ?
C26 C27 1.427(6) . ?
